data_4021218
loop_
_publ_author_name
'Hiroto Nakano'
'Kouichi Takahashi'
'Yuko Okuyama'
'Chieko Senoo'
'Natsumi Tsugawa'
'Yuichiro Suzuki'
'Reiko Fujita'
'Kazuo Sasaki'
'Chizuko Kabuto'

_publ_section_title
;
 Chiral Phosphinooxazolidine Ligands for Palladium- and
 Platinum-Catalyzed Asymmetric Diels-Alder Reactions
;
_journal_name_full 'Journal of Organic Chemistry'
_journal_page_first 7092
_journal_page_last 7100
_journal_paper_doi 10.1021/jo049375j
_journal_volume 69
_journal_year 2004
_chemical_formula_moiety 'C74 H66 Cl10 N2 O2 P2 Pd2 '
_chemical_formula_sum 'C74 H66 Cl10 N2 O2 P2 Pd2'
_chemical_formula_weight 1644.63
_space_group_IT_number 1
_symmetry_cell_setting triclinic
_symmetry_Int_Tables_number 1
_symmetry_space_group_name_Hall 'P 1'
_symmetry_space_group_name_H-M 'P 1'
_cell_angle_alpha 100.916(3)
_cell_angle_beta 96.331(3)
_cell_angle_gamma 104.576(3)
_cell_formula_units_Z 1
_cell_length_a 10.841(3)
_cell_length_b 12.860(3)
_cell_length_c 13.625(3)
_cell_measurement_temperature 173.2
_cell_volume 1780.0(8)
_exptl_crystal_density_diffrn 1.534
_cod_original_formula_sum 'C74 H66 Cl10 N2 O2 P2 Pd2 '
_cod_database_code 4021218

loop_
_symmetry_equiv_pos_as_xyz
x,y,z

loop_
_atom_site_label
_atom_site_type_symbol
_atom_site_fract_x
_atom_site_fract_y
_atom_site_fract_z
_atom_site_U_iso_or_equiv
_atom_site_adp_type
_atom_site_occupancy
_atom_site_calc_flag
_atom_site_refinement_flags
_atom_site_disorder_assembly
_atom_site_disorder_group
Pd(1) Pd -0.0001(7) -0.0004(6) -0.0022(5) 0.02204(9) Uani 1.00 d . . .
Pd(2) Pd 0.2720(7) -0.4721(6) 0.4321(5) 0.02092(9) Uani 1.00 d . . .
Cl(1) Cl -0.0916(7) 0.1243(6) 0.0950(6) 0.0376(4) Uani 1.00 d . . .
Cl(2) Cl 0.0157(7) -0.0836(6) 0.1307(5) 0.0396(4) Uani 1.00 d . . .
Cl(3) Cl 0.4244(7) -0.5455(6) 0.5139(5) 0.0322(3) Uani 1.00 d . . .
Cl(4) Cl 0.2385(7) -0.3884(6) 0.5871(5) 0.0323(3) Uani 1.00 d . . .
Cl(5) Cl 0.2472(7) 0.5188(6) 0.8256(6) 0.0840(8) Uani 1.00 d . . .
Cl(6) Cl 0.4297(7) 0.4024(6) 0.7835(6) 0.118(1) Uani 1.00 d . . .
Cl(7) Cl 0.1781(8) 0.3154(7) 0.6711(6) 0.191(1) Uani 1.00 d . . .
Cl(8) Cl 0.7313(7) 0.0565(6) 0.3279(6) 0.0762(6) Uani 1.00 d . . .
Cl(9) Cl 0.9561(7) 0.2434(6) 0.4063(6) 0.0784(7) Uani 1.00 d . . .
Cl(10) Cl 0.9715(7) 0.0277(6) 0.4132(6) 0.0798(7) Uani 1.00 d . . .
P(1) P 0.0965(7) -0.1194(6) -0.0819(5) 0.0229(3) Uani 1.00 d . . .
P(101) P 0.1436(7) -0.3792(6) 0.3714(5) 0.0210(3) Uani 1.00 d . . .
O(1) O -0.1087(7) 0.0188(6) -0.2992(6) 0.0213(8) Uani 1.00 d . . .
O(101) O 0.3453(7) -0.5228(6) 0.1312(6) 0.0210(8) Uani 1.00 d . . .
N(1) N -0.0169(7) 0.0686(7) -0.1287(6) 0.0204(8) Uani 1.00 d . . .
N(101) N 0.2886(7) -0.5487(7) 0.2852(6) 0.0198(8) Uani 1.00 d . . .
C(1) C 0.1015(8) 0.1638(7) -0.1206(7) 0.031(1) Uani 1.00 d . . .
C(2) C 0.0648(9) 0.2635(7) -0.0797(7) 0.042(1) Uani 1.00 d . . .
C(3) C -0.0720(9) 0.2386(7) -0.1371(7) 0.039(1) Uani 1.00 d . . .
C(4) C -0.1328(8) 0.1161(7) -0.1441(6) 0.024(1) Uani 1.00 d . . .
C(5) C -0.2105(8) 0.0462(7) -0.2466(6) 0.0213(10) Uani 1.00 d . . .
C(6) C -0.0377(8) -0.0171(7) -0.2256(6) 0.021(1) Uani 1.00 d . . .
C(7) C 0.0856(8) -0.0361(7) -0.2561(6) 0.024(1) Uani 1.00 d . . .
C(8) C 0.1268(8) -0.0096(7) -0.3430(6) 0.029(1) Uani 1.00 d . . .
C(9) C 0.2403(8) -0.0312(7) -0.3704(6) 0.031(1) Uani 1.00 d . . .
C(10) C 0.3102(8) -0.0788(8) -0.3104(7) 0.034(1) Uani 1.00 d . . .
C(11) C 0.2710(8) -0.1023(7) -0.2216(7) 0.029(1) Uani 1.00 d . . .
C(12) C 0.1570(8) -0.0825(7) -0.1940(6) 0.023(1) Uani 1.00 d . . .
C(13) C -0.3051(8) -0.0618(7) -0.2404(6) 0.024(1) Uani 1.00 d . . .
C(14) C -0.3479(8) -0.1456(7) -0.3279(6) 0.030(1) Uani 1.00 d . . .
C(15) C -0.4299(8) -0.2462(7) -0.3271(7) 0.042(1) Uani 1.00 d . . .
C(16) C -0.4717(8) -0.2658(8) -0.2391(8) 0.045(1) Uani 1.00 d . . .
C(17) C -0.4321(8) -0.1849(8) -0.1522(7) 0.043(1) Uani 1.00 d . . .
C(18) C -0.3483(8) -0.0826(7) -0.1511(7) 0.035(1) Uani 1.00 d . . .
C(19) C -0.2776(8) 0.1104(7) -0.3073(6) 0.023(1) Uani 1.00 d . . .
C(20) C -0.3970(8) 0.1227(7) -0.2854(6) 0.032(1) Uani 1.00 d . . .
C(21) C -0.4572(8) 0.1861(8) -0.3337(7) 0.039(1) Uani 1.00 d . . .
C(22) C -0.4026(9) 0.2381(8) -0.4040(7) 0.045(2) Uani 1.00 d . . .
C(23) C -0.2865(9) 0.2248(8) -0.4260(7) 0.049(2) Uani 1.00 d . . .
C(24) C -0.2242(8) 0.1610(8) -0.3785(7) 0.041(2) Uani 1.00 d . . .
C(25) C 0.2380(8) -0.1272(7) -0.0024(7) 0.026(1) Uani 1.00 d . . .
C(26) C 0.3365(9) -0.0322(8) 0.0364(7) 0.041(2) Uani 1.00 d . . .
C(27) C 0.4477(9) -0.0320(8) 0.0967(7) 0.047(2) Uani 1.00 d . . .
C(28) C 0.4578(8) -0.1313(8) 0.1197(7) 0.041(1) Uani 1.00 d . . .
C(29) C 0.3607(8) -0.2266(8) 0.0805(7) 0.041(1) Uani 1.00 d . . .
C(30) C 0.2495(8) -0.2261(7) 0.0190(7) 0.033(1) Uani 1.00 d . . .
C(31) C -0.0123(8) -0.2567(7) -0.1315(7) 0.027(1) Uani 1.00 d . . .
C(32) C 0.0190(8) -0.3328(8) -0.2048(7) 0.037(1) Uani 1.00 d . . .
C(33) C -0.0658(9) -0.4348(8) -0.2459(7) 0.047(2) Uani 1.00 d . . .
C(34) C -0.1861(9) -0.4616(8) -0.2157(7) 0.049(2) Uani 1.00 d . . .
C(35) C -0.2197(8) -0.3873(8) -0.1451(7) 0.045(2) Uani 1.00 d . . .
C(36) C -0.1337(8) -0.2849(7) -0.1026(7) 0.037(1) Uani 1.00 d . . .
C(101) C 0.1814(8) -0.6544(7) 0.2495(6) 0.027(1) Uani 1.00 d . . .
C(102) C 0.2371(8) -0.7381(7) 0.2896(7) 0.033(1) Uani 1.00 d . . .
C(103) C 0.3737(8) -0.7083(7) 0.2645(7) 0.037(1) Uani 1.00 d . . .
C(104) C 0.4128(8) -0.5835(7) 0.2761(6) 0.024(1) Uani 1.00 d . . .
C(105) C 0.4609(8) -0.5391(7) 0.1840(6) 0.0218(10) Uani 1.00 d . . .
C(106) C 0.2895(8) -0.4749(7) 0.2114(6) 0.020(1) Uani 1.00 d . . .
C(107) C 0.1585(8) -0.4658(7) 0.1712(6) 0.0202(10) Uani 1.00 d . . .
C(108) C 0.1173(8) -0.4908(7) 0.0676(6) 0.024(1) Uani 1.00 d . . .
C(109) C -0.0029(8) -0.4822(7) 0.0276(6) 0.027(1) Uani 1.00 d . . .
C(110) C -0.0820(8) -0.4474(7) 0.0930(7) 0.030(1) Uani 1.00 d . . .
C(111) C -0.0398(8) -0.4199(7) 0.1956(7) 0.028(1) Uani 1.00 d . . .
C(112) C 0.0804(8) -0.4276(7) 0.2371(6) 0.0207(10) Uani 1.00 d . . .
C(113) C 0.5640(8) -0.4271(7) 0.2100(7) 0.0234(10) Uani 1.00 d . . .
C(114) C 0.6158(8) -0.3648(8) 0.3065(7) 0.036(1) Uani 1.00 d . . .
C(115) C 0.7068(9) -0.2642(8) 0.3215(7) 0.050(2) Uani 1.00 d . . .
C(116) C 0.7489(8) -0.2231(7) 0.2413(7) 0.045(1) Uani 1.00 d . . .
C(117) C 0.6959(9) -0.2839(8) 0.1456(7) 0.043(1) Uani 1.00 d . . .
C(118) C 0.6052(8) -0.3835(7) 0.1288(7) 0.034(1) Uani 1.00 d . . .
C(119) C 0.5089(8) -0.6215(7) 0.1136(7) 0.024(1) Uani 1.00 d . . .
C(120) C 0.6238(8) -0.6415(8) 0.1486(7) 0.035(1) Uani 1.00 d . . .
C(121) C 0.6674(8) -0.7207(8) 0.0893(7) 0.047(2) Uani 1.00 d . . .
C(122) C 0.5981(9) -0.7788(8) -0.0037(7) 0.048(2) Uani 1.00 d . . .
C(123) C 0.4850(9) -0.7573(8) -0.0399(7) 0.044(2) Uani 1.00 d . . .
C(124) C 0.4397(8) -0.6797(7) 0.0195(7) 0.034(1) Uani 1.00 d . . .
C(125) C 0.0021(8) -0.3801(7) 0.4319(7) 0.026(1) Uani 1.00 d . . .
C(126) C -0.0934(8) -0.4805(7) 0.4148(7) 0.036(1) Uani 1.00 d . . .
C(127) C -0.1995(8) -0.4868(8) 0.4653(7) 0.044(2) Uani 1.00 d . . .
C(128) C -0.2105(8) -0.3963(8) 0.5307(7) 0.046(2) Uani 1.00 d . . .
C(129) C -0.1164(8) -0.2981(8) 0.5471(7) 0.046(1) Uani 1.00 d . . .
C(130) C -0.0087(8) -0.2889(7) 0.4973(7) 0.035(1) Uani 1.00 d . . .
C(131) C 0.2370(8) -0.2375(7) 0.3819(6) 0.024(1) Uani 1.00 d . . .
C(132) C 0.1880(8) -0.1695(7) 0.3294(7) 0.035(1) Uani 1.00 d . . .
C(133) C 0.2642(9) -0.0637(8) 0.3329(7) 0.042(1) Uani 1.00 d . . .
C(134) C 0.3869(9) -0.0252(7) 0.3866(7) 0.040(1) Uani 1.00 d . . .
C(135) C 0.4364(8) -0.0923(7) 0.4396(7) 0.038(1) Uani 1.00 d . . .
C(136) C 0.3626(8) -0.1974(7) 0.4369(7) 0.030(1) Uani 1.00 d . . .
C(201) C 0.295(1) 0.4326(9) 0.7298(8) 0.074(2) Uani 1.00 d . . .
C(202) C 0.9007(9) 0.1037(8) 0.3436(7) 0.053(1) Uani 1.00 d . . .
H(1) H -0.1680 0.0987 -0.0845 0.0172 Uiso 1.00 calc . . .
H(2) H 0.1716 0.1500 -0.0776 0.0502 Uiso 1.00 calc . . .
H(3) H 0.1139 0.1598 -0.1940 0.0371 Uiso 1.00 calc . . .
H(4) H 0.0538 0.2699 -0.0008 0.0654 Uiso 1.00 calc . . .
H(5) H 0.1204 0.3325 -0.0959 0.0564 Uiso 1.00 calc . . .
H(6) H -0.1187 0.2822 -0.1070 0.0366 Uiso 1.00 calc . . .
H(7) H -0.0678 0.2519 -0.1945 0.0472 Uiso 1.00 calc . . .
H(8) H 0.0929 0.0363 -0.3679 0.0536 Uiso 1.00 calc . . .
H(9) H 0.2693 -0.0141 -0.4294 0.0264 Uiso 1.00 calc . . .
H(10) H 0.3850 -0.0910 -0.3217 0.0513 Uiso 1.00 calc . . .
H(11) H 0.3194 -0.1303 -0.1831 0.0177 Uiso 1.00 calc . . .
H(12) H -0.3250 -0.1327 -0.3873 0.0212 Uiso 1.00 calc . . .
H(13) H -0.4595 -0.2987 -0.3848 0.0382 Uiso 1.00 calc . . .
H(14) H -0.5342 -0.3466 -0.2381 0.0549 Uiso 1.00 calc . . .
H(15) H -0.4550 -0.1897 -0.0934 0.0418 Uiso 1.00 calc . . .
H(16) H -0.4356 0.0935 -0.2344 0.0346 Uiso 1.00 calc . . .
H(17) H -0.5383 0.1880 -0.3192 0.0383 Uiso 1.00 calc . . .
H(18) H -0.4508 0.2864 -0.4414 0.0382 Uiso 1.00 calc . . .
H(19) H -0.2516 0.2513 -0.4758 0.0391 Uiso 1.00 calc . . .
H(20) H -0.1601 0.1490 -0.3911 0.0686 Uiso 1.00 calc . . .
H(21) H 0.3380 0.0229 0.0094 0.0543 Uiso 1.00 calc . . .
H(22) H 0.5107 0.0376 0.1200 0.0594 Uiso 1.00 calc . . .
H(23) H 0.5282 -0.1324 0.1648 0.0637 Uiso 1.00 calc . . .
H(24) H 0.3698 -0.3018 0.0916 0.0353 Uiso 1.00 calc . . .
H(25) H 0.1741 -0.2928 -0.0064 0.0406 Uiso 1.00 calc . . .
H(26) H 0.0910 -0.3233 -0.2238 0.0391 Uiso 1.00 calc . . .
H(27) H -0.0508 -0.4850 -0.2970 0.0632 Uiso 1.00 calc . . .
H(28) H -0.2433 -0.5346 -0.2444 0.0814 Uiso 1.00 calc . . .
H(29) H -0.3115 -0.4094 -0.1166 0.0436 Uiso 1.00 calc . . .
H(30) H -0.1561 -0.2207 -0.0452 0.0446 Uiso 1.00 calc . . .
H(31) H -0.0939 -0.0897 -0.2159 0.0339 Uiso 1.00 calc . . .
H(32) H -0.3086 -0.0229 -0.0771 0.0367 Uiso 1.00 calc . . .
H(101) H 0.3492 -0.3955 0.2471 0.0205 Uiso 1.00 calc . . .
H(102) H 0.4675 -0.5476 0.3399 0.0156 Uiso 1.00 calc . . .
H(103) H 0.1086 -0.6467 0.2800 0.0293 Uiso 1.00 calc . . .
H(104) H 0.1728 -0.6781 0.1774 0.0221 Uiso 1.00 calc . . .
H(105) H 0.2403 -0.7256 0.3588 0.0279 Uiso 1.00 calc . . .
H(106) H 0.1849 -0.8145 0.2582 0.0347 Uiso 1.00 calc . . .
H(107) H 0.4311 -0.7285 0.3107 0.0442 Uiso 1.00 calc . . .
H(108) H 0.3747 -0.7446 0.1974 0.0442 Uiso 1.00 calc . . .
H(109) H 0.5954 -0.3815 0.3636 0.0346 Uiso 1.00 calc . . .
H(110) H 0.7409 -0.2340 0.3820 0.0451 Uiso 1.00 calc . . .
H(111) H 0.8176 -0.1539 0.2584 0.0438 Uiso 1.00 calc . . .
H(112) H 0.7102 -0.2645 0.0919 0.0639 Uiso 1.00 calc . . .
H(113) H 0.5738 -0.4216 0.0673 0.0458 Uiso 1.00 calc . . .
H(114) H 0.6752 -0.6033 0.2111 0.0364 Uiso 1.00 calc . . .
H(115) H 0.7341 -0.7344 0.1139 0.0586 Uiso 1.00 calc . . .
H(116) H 0.6253 -0.8350 -0.0406 0.0492 Uiso 1.00 calc . . .
H(117) H 0.4448 -0.7905 -0.0980 0.0243 Uiso 1.00 calc . . .
H(118) H 0.3585 -0.6634 -0.0117 0.0357 Uiso 1.00 calc . . .
H(119) H -0.0829 -0.5400 0.3696 0.0298 Uiso 1.00 calc . . .
H(120) H -0.2576 -0.5515 0.4572 0.0663 Uiso 1.00 calc . . .
H(121) H -0.2883 -0.4051 0.5594 0.0767 Uiso 1.00 calc . . .
H(122) H -0.1186 -0.2302 0.5945 0.0412 Uiso 1.00 calc . . .
H(123) H 0.0610 -0.2159 0.5106 0.0277 Uiso 1.00 calc . . .
H(124) H 0.1096 -0.1932 0.2960 0.0468 Uiso 1.00 calc . . .
H(125) H 0.2332 -0.0253 0.3014 0.0874 Uiso 1.00 calc . . .
H(126) H 0.4382 0.0441 0.3885 0.0375 Uiso 1.00 calc . . .
H(127) H 0.5262 -0.0596 0.4749 0.0488 Uiso 1.00 calc . . .
H(128) H 0.3999 -0.2445 0.4804 0.0484 Uiso 1.00 calc . . .
H(129) H 0.1717 -0.5142 0.0229 0.0284 Uiso 1.00 calc . . .
H(130) H -0.0325 -0.5035 -0.0447 0.0330 Uiso 1.00 calc . . .
H(131) H -0.1658 -0.4429 0.0638 0.0461 Uiso 1.00 calc . . .
H(132) H -0.0970 -0.4006 0.2404 0.0343 Uiso 1.00 calc . . .
H(133) H 0.3242 0.4767 0.6981 0.0252 Uiso 1.00 calc . . .
H(134) H 0.9284 0.0888 0.2892 0.0390 Uiso 1.00 calc . . .

loop_
_atom_site_aniso_label
_atom_site_aniso_U_11
_atom_site_aniso_U_22
_atom_site_aniso_U_33
_atom_site_aniso_U_12
_atom_site_aniso_U_13
_atom_site_aniso_U_23
Pd(1) 0.0221(2) 0.0290(2) 0.0181(2) 0.0106(2) 0.0030(1) 0.0082(2)
Pd(2) 0.0201(2) 0.0277(2) 0.0195(2) 0.0116(1) 0.0056(1) 0.0084(2)
Cl(1) 0.0492(7) 0.0526(8) 0.0206(6) 0.0309(7) 0.0088(5) 0.0071(6)
Cl(2) 0.0428(7) 0.0587(9) 0.0299(7) 0.0228(7) 0.0106(6) 0.0258(6)
Cl(3) 0.0341(6) 0.0448(7) 0.0281(6) 0.0241(6) 0.0061(5) 0.0145(6)
Cl(4) 0.0353(6) 0.0481(8) 0.0192(5) 0.0220(6) 0.0059(5) 0.0068(5)
Cl(5) 0.127(2) 0.091(1) 0.081(1) 0.065(1) 0.075(1) 0.051(1)
Cl(6) 0.186(3) 0.143(2) 0.084(2) 0.130(2) 0.030(2) 0.048(2)
Cl(7) 0.239(4) 0.151(3) 0.078(2) -0.127(3) 0.015(2) 0.026(2)
Cl(8) 0.0537(10) 0.093(2) 0.073(1) 0.0251(10) 0.0047(9) -0.007(1)
Cl(9) 0.087(1) 0.058(1) 0.096(2) 0.0083(10) 0.060(1) 0.018(1)
Cl(10) 0.101(2) 0.093(2) 0.048(1) 0.043(1) -0.0149(10) 0.0139(10)
P(1) 0.0211(5) 0.0263(6) 0.0251(6) 0.0104(5) 0.0034(4) 0.0102(5)
P(101) 0.0197(5) 0.0285(6) 0.0189(6) 0.0134(5) 0.0047(4) 0.0055(5)
O(1) 0.020(1) 0.027(2) 0.019(2) 0.012(1) 0.003(1) 0.005(1)
O(101) 0.019(1) 0.029(2) 0.020(2) 0.014(1) 0.008(1) 0.007(1)
N(1) 0.019(2) 0.022(2) 0.018(2) 0.006(1) 0.000(1) 0.003(1)
N(101) 0.017(2) 0.022(2) 0.024(2) 0.008(1) 0.007(1) 0.008(1)
C(1) 0.029(2) 0.029(2) 0.028(3) -0.004(2) -0.003(2) 0.010(2)
C(2) 0.043(3) 0.033(3) 0.044(3) 0.005(2) 0.011(2) 0.003(2)
C(3) 0.055(3) 0.024(2) 0.036(3) 0.015(2) -0.005(2) 0.003(2)
C(4) 0.031(2) 0.026(2) 0.020(2) 0.017(2) 0.004(2) 0.006(2)
C(5) 0.023(2) 0.023(2) 0.020(2) 0.012(2) 0.005(1) 0.003(2)
C(6) 0.024(2) 0.024(2) 0.017(2) 0.009(2) 0.005(2) 0.007(2)
C(7) 0.021(2) 0.022(2) 0.029(2) 0.007(2) 0.004(2) 0.006(2)
C(8) 0.029(2) 0.036(3) 0.025(2) 0.013(2) 0.004(2) 0.012(2)
C(9) 0.034(2) 0.040(3) 0.023(2) 0.012(2) 0.015(2) 0.008(2)
C(10) 0.021(2) 0.049(3) 0.034(3) 0.013(2) 0.010(2) 0.009(2)
C(11) 0.022(2) 0.038(3) 0.033(2) 0.014(2) 0.004(2) 0.011(2)
C(12) 0.020(2) 0.025(2) 0.026(2) 0.008(2) 0.003(2) 0.008(2)
C(13) 0.018(2) 0.025(2) 0.033(2) 0.011(2) 0.003(2) 0.009(2)
C(14) 0.020(2) 0.036(2) 0.032(2) 0.011(2) 0.002(2) 0.000(2)
C(15) 0.026(2) 0.031(2) 0.062(3) 0.011(2) -0.009(2) 0.000(3)
C(16) 0.026(2) 0.038(3) 0.072(3) 0.005(2) -0.002(2) 0.025(2)
C(17) 0.030(3) 0.050(3) 0.061(3) 0.012(2) 0.015(2) 0.030(2)
C(18) 0.035(3) 0.040(3) 0.036(3) 0.018(2) 0.010(2) 0.011(2)
C(19) 0.025(2) 0.027(2) 0.018(2) 0.013(2) -0.003(2) 0.000(2)
C(20) 0.030(2) 0.039(3) 0.033(3) 0.019(2) 0.008(2) 0.008(2)
C(21) 0.037(3) 0.044(3) 0.043(3) 0.029(2) 0.004(2) 0.008(2)
C(22) 0.060(3) 0.054(4) 0.032(3) 0.039(3) -0.003(2) 0.010(2)
C(23) 0.069(4) 0.068(4) 0.038(3) 0.047(3) 0.023(3) 0.032(3)
C(24) 0.045(3) 0.060(4) 0.037(3) 0.032(3) 0.021(2) 0.028(3)
C(25) 0.023(2) 0.035(2) 0.025(3) 0.010(2) 0.002(2) 0.014(2)
C(26) 0.039(3) 0.030(3) 0.053(4) 0.012(2) -0.011(2) 0.013(3)
C(27) 0.037(3) 0.042(3) 0.050(4) 0.005(3) -0.018(2) 0.003(3)
C(28) 0.033(2) 0.054(3) 0.038(3) 0.019(2) -0.006(2) 0.015(3)
C(29) 0.033(2) 0.051(3) 0.045(3) 0.017(2) 0.000(2) 0.025(3)
C(30) 0.028(2) 0.030(3) 0.042(3) 0.009(2) 0.003(2) 0.015(2)
C(31) 0.026(2) 0.028(2) 0.028(2) 0.006(2) 0.002(2) 0.016(2)
C(32) 0.041(3) 0.039(3) 0.033(3) 0.015(2) 0.006(2) 0.009(2)
C(33) 0.060(3) 0.041(3) 0.031(3) 0.011(2) -0.003(3) -0.001(3)
C(34) 0.050(3) 0.036(3) 0.044(3) -0.003(2) -0.019(2) 0.005(2)
C(35) 0.032(3) 0.045(3) 0.053(4) 0.003(2) -0.005(2) 0.016(2)
C(36) 0.028(2) 0.041(3) 0.044(3) 0.011(2) 0.008(2) 0.014(2)
C(101) 0.028(2) 0.022(2) 0.029(3) 0.003(2) 0.004(2) 0.004(2)
C(102) 0.036(2) 0.022(3) 0.042(3) 0.008(2) 0.012(2) 0.011(2)
C(103) 0.043(3) 0.032(2) 0.052(3) 0.021(2) 0.026(3) 0.024(3)
C(104) 0.021(2) 0.031(2) 0.027(2) 0.018(2) 0.009(2) 0.010(2)
C(105) 0.019(2) 0.026(2) 0.025(2) 0.013(2) 0.005(2) 0.007(2)
C(106) 0.019(2) 0.025(2) 0.021(2) 0.013(2) 0.009(2) 0.008(2)
C(107) 0.017(2) 0.023(2) 0.024(2) 0.008(2) 0.005(1) 0.009(2)
C(108) 0.025(2) 0.028(2) 0.021(2) 0.012(2) 0.007(2) 0.007(2)
C(109) 0.029(2) 0.030(3) 0.023(2) 0.012(2) -0.002(2) 0.004(2)
C(110) 0.021(2) 0.037(3) 0.033(2) 0.012(2) 0.001(2) 0.009(2)
C(111) 0.020(2) 0.038(3) 0.030(2) 0.015(2) 0.007(2) 0.009(2)
C(112) 0.021(2) 0.024(2) 0.022(2) 0.012(2) 0.006(1) 0.006(2)
C(113) 0.014(2) 0.026(2) 0.035(2) 0.010(1) 0.005(2) 0.010(2)
C(114) 0.034(3) 0.039(3) 0.034(2) 0.010(2) 0.004(2) 0.010(2)
C(115) 0.036(3) 0.043(3) 0.058(4) 0.001(2) -0.012(2) 0.002(3)
C(116) 0.027(3) 0.036(3) 0.073(3) 0.010(2) 0.013(2) 0.011(2)
C(117) 0.043(3) 0.034(3) 0.063(3) 0.017(2) 0.031(2) 0.019(2)
C(118) 0.035(2) 0.037(3) 0.038(3) 0.014(2) 0.018(2) 0.011(2)
C(119) 0.026(2) 0.025(2) 0.030(2) 0.015(2) 0.015(2) 0.008(2)
C(120) 0.027(2) 0.042(3) 0.040(3) 0.017(2) 0.005(2) 0.010(2)
C(121) 0.039(3) 0.055(4) 0.061(3) 0.033(3) 0.018(2) 0.011(3)
C(122) 0.057(3) 0.042(3) 0.056(3) 0.032(3) 0.028(2) 0.007(3)
C(123) 0.054(3) 0.044(3) 0.035(3) 0.020(3) 0.013(2) -0.001(3)
C(124) 0.033(3) 0.041(3) 0.031(2) 0.017(2) 0.007(2) 0.008(2)
C(125) 0.022(2) 0.042(2) 0.023(2) 0.020(2) 0.009(2) 0.012(2)
C(126) 0.027(2) 0.044(3) 0.044(3) 0.015(2) 0.012(2) 0.019(3)
C(127) 0.029(3) 0.066(4) 0.050(3) 0.017(3) 0.018(2) 0.033(3)
C(128) 0.026(2) 0.085(4) 0.039(3) 0.027(2) 0.013(2) 0.020(3)
C(129) 0.035(3) 0.077(4) 0.027(3) 0.030(2) 0.010(2) -0.005(3)
C(130) 0.027(2) 0.049(3) 0.028(3) 0.016(2) 0.004(2) -0.002(2)
C(131) 0.025(2) 0.029(2) 0.020(2) 0.011(1) 0.008(2) 0.004(2)
C(132) 0.032(3) 0.034(2) 0.039(3) 0.011(2) -0.006(2) 0.010(2)
C(133) 0.050(3) 0.036(3) 0.044(3) 0.013(2) 0.001(2) 0.018(3)
C(134) 0.044(3) 0.034(3) 0.039(3) 0.002(2) 0.011(2) 0.013(2)
C(135) 0.027(2) 0.040(2) 0.045(3) 0.006(2) 0.007(2) 0.012(2)
C(136) 0.024(2) 0.036(2) 0.031(3) 0.011(2) 0.006(2) 0.010(2)
C(201) 0.136(4) 0.056(3) 0.056(4) 0.034(2) 0.055(3) 0.043(2)
C(202) 0.059(2) 0.068(3) 0.037(3) 0.024(3) 0.020(3) 0.010(2)

loop_
_geom_bond_atom_site_label_1
_geom_bond_atom_site_label_2
_geom_bond_distance
_geom_bond_site_symmetry_1
_geom_bond_site_symmetry_2
_geom_bond_publ_flag
Pd(1) Cl(1) 2.366(1) . . yes
Pd(1) Cl(2) 2.283(1) . . yes
Pd(1) P(1) 2.246(1) . . yes
Pd(1) N(1) 2.093(4) . . yes
Pd(2) Cl(3) 2.375(1) . . yes
Pd(2) Cl(4) 2.293(1) . . yes
Pd(2) P(101) 2.237(1) . . yes
Pd(2) N(101) 2.105(4) . . yes
Cl(5) C(201) 1.760(7) . . yes
Cl(6) C(201) 1.723(9) . . yes
Cl(7) C(201) 1.696(9) . . yes
Cl(8) C(202) 1.757(7) . . yes
Cl(9) C(202) 1.755(7) . . yes
Cl(10) C(202) 1.736(7) . . yes
P(1) C(12) 1.824(4) . . yes
P(1) C(25) 1.813(5) . . yes
P(1) C(31) 1.814(5) . . yes
P(101) C(112) 1.812(4) . . yes
P(101) C(125) 1.818(4) . . yes
P(101) C(131) 1.818(5) . . yes
O(1) C(5) 1.459(4) . . yes
O(1) C(6) 1.413(5) . . yes
O(101) C(105) 1.457(4) . . yes
O(101) C(106) 1.420(4) . . yes
N(1) C(1) 1.511(6) . . yes
N(1) C(4) 1.541(5) . . yes
N(1) C(6) 1.506(5) . . yes
N(101) C(101) 1.505(6) . . yes
N(101) C(104) 1.531(4) . . yes
N(101) C(106) 1.507(5) . . yes
C(1) C(2) 1.466(7) . . yes
C(2) C(3) 1.524(7) . . yes
C(3) C(4) 1.526(7) . . yes
C(4) C(5) 1.533(6) . . yes
C(5) C(13) 1.528(6) . . yes
C(5) C(19) 1.525(5) . . yes
C(6) C(7) 1.506(5) . . yes
C(7) C(8) 1.382(6) . . yes
C(7) C(12) 1.397(6) . . yes
C(8) C(9) 1.402(6) . . yes
C(9) C(10) 1.380(7) . . yes
C(10) C(11) 1.385(7) . . yes
C(11) C(12) 1.400(5) . . yes
C(13) C(14) 1.392(6) . . yes
C(13) C(18) 1.398(7) . . yes
C(14) C(15) 1.375(7) . . yes
C(15) C(16) 1.372(8) . . yes
C(16) C(17) 1.365(9) . . yes
C(17) C(18) 1.395(7) . . yes
C(19) C(20) 1.401(6) . . yes
C(19) C(24) 1.368(7) . . yes
C(20) C(21) 1.378(6) . . yes
C(21) C(22) 1.373(8) . . yes
C(22) C(23) 1.370(8) . . yes
C(23) C(24) 1.390(7) . . yes
C(25) C(26) 1.373(7) . . yes
C(25) C(30) 1.389(6) . . yes
C(26) C(27) 1.382(7) . . yes
C(27) C(28) 1.398(8) . . yes
C(28) C(29) 1.369(8) . . yes
C(29) C(30) 1.392(6) . . yes
C(31) C(32) 1.395(7) . . yes
C(31) C(36) 1.395(6) . . yes
C(32) C(33) 1.371(8) . . yes
C(33) C(34) 1.391(9) . . yes
C(34) C(35) 1.370(9) . . yes
C(35) C(36) 1.383(7) . . yes
C(101) C(102) 1.516(6) . . yes
C(102) C(103) 1.528(6) . . yes
C(103) C(104) 1.526(7) . . yes
C(104) C(105) 1.563(6) . . yes
C(105) C(113) 1.536(6) . . yes
C(105) C(119) 1.521(5) . . yes
C(106) C(107) 1.506(5) . . yes
C(107) C(108) 1.384(6) . . yes
C(107) C(112) 1.405(5) . . yes
C(108) C(109) 1.395(6) . . yes
C(109) C(110) 1.393(6) . . yes
C(110) C(111) 1.371(7) . . yes
C(111) C(112) 1.397(5) . . yes
C(113) C(114) 1.378(7) . . yes
C(113) C(118) 1.398(7) . . yes
C(114) C(115) 1.379(8) . . yes
C(115) C(116) 1.373(9) . . yes
C(116) C(117) 1.366(8) . . yes
C(117) C(118) 1.366(7) . . yes
C(119) C(120) 1.387(6) . . yes
C(119) C(124) 1.382(7) . . yes
C(120) C(121) 1.388(7) . . yes
C(121) C(122) 1.371(8) . . yes
C(122) C(123) 1.383(8) . . yes
C(123) C(124) 1.386(7) . . yes
C(125) C(126) 1.397(7) . . yes
C(125) C(130) 1.370(7) . . yes
C(126) C(127) 1.397(6) . . yes
C(127) C(128) 1.365(8) . . yes
C(128) C(129) 1.372(8) . . yes
C(129) C(130) 1.405(6) . . yes
C(131) C(132) 1.395(6) . . yes
C(131) C(136) 1.399(6) . . yes
C(132) C(133) 1.391(8) . . yes
C(133) C(134) 1.366(8) . . yes
C(134) C(135) 1.392(7) . . yes
C(135) C(136) 1.377(7) . . yes
C(1) H(2) 0.980 . . no
C(1) H(3) 1.018 . . no
C(2) H(4) 1.085 . . no
C(2) H(5) 1.016 . . no
C(3) H(6) 0.918 . . no
C(3) H(7) 0.835 . . no
C(4) H(1) 0.975 . . no
C(6) H(31) 1.018 . . no
C(8) H(8) 0.869 . . no
C(9) H(9) 0.938 . . no
C(10) H(10) 0.888 . . no
C(11) H(11) 0.886 . . no
C(14) H(12) 0.905 . . no
C(15) H(13) 0.901 . . no
C(16) H(14) 1.092 . . no
C(17) H(15) 0.874 . . no
C(18) H(32) 1.112 . . no
C(20) H(16) 0.940 . . no
C(21) H(17) 0.926 . . no
C(22) H(18) 1.069 . . no
C(23) H(19) 0.894 . . no
C(24) H(20) 0.779 . . no
C(26) H(21) 0.855 . . no
C(27) H(22) 0.951 . . no
C(28) H(23) 0.930 . . no
C(29) H(24) 1.034 . . no
C(30) H(25) 0.998 . . no
C(32) H(26) 0.836 . . no
C(33) H(27) 0.914 . . no
C(34) H(28) 0.966 . . no
C(35) H(29) 1.098 . . no
C(36) H(30) 1.119 . . no
C(101) H(103) 0.949 . . no
C(101) H(104) 0.958 . . no
C(102) H(105) 0.921 . . no
C(102) H(106) 0.989 . . no
C(103) H(107) 0.953 . . no
C(103) H(108) 0.946 . . no
C(104) H(102) 0.957 . . no
C(106) H(101) 1.053 . . no
C(108) H(129) 0.953 . . no
C(109) H(130) 0.965 . . no
C(110) H(131) 0.971 . . no
C(111) H(132) 0.961 . . no
C(114) H(109) 0.882 . . no
C(115) H(110) 0.841 . . no
C(116) H(111) 0.975 . . no
C(117) H(112) 0.834 . . no
C(118) H(113) 0.870 . . no
C(120) H(114) 0.936 . . no
C(121) H(115) 0.837 . . no
C(122) H(116) 0.929 . . no
C(123) H(117) 0.837 . . no
C(124) H(118) 1.021 . . no
C(126) H(119) 0.927 . . no
C(127) H(120) 0.888 . . no
C(128) H(121) 0.959 . . no
C(129) H(122) 0.991 . . no
C(130) H(123) 1.017 . . no
C(132) H(124) 0.868 . . no
C(133) H(125) 0.821 . . no
C(134) H(126) 0.918 . . no
C(135) H(127) 0.985 . . no
C(136) H(128) 1.043 . . no
C(201) H(133) 0.800 . . no
C(202) H(134) 0.837 . . no
